data_4333106
loop_
_publ_author_name
'Gim\'enez, Raquel'
'Elduque, Anabel'
'L\'opez, Jos\'e Antonio'
'Barber\'a, Joaqu\'in'
'Cavero, Emma'
'Lantero, Ignacio'
'Oro, Luis A.'
'Serrano, Jos\'e Luis'

_publ_section_title
;
 Supramolecular Structures and Columnar Mesophase Induction in Nondiscoid
 Pyrazoles by Complexation to Rhodium(I)
;
_journal_issue 25
_journal_name_full 'Inorganic Chemistry'
_journal_page_first 10363
_journal_page_last 10370
_journal_paper_doi 10.1021/ic0614216
_journal_volume 45
_journal_year 2006
_chemical_formula_moiety 'C23 H24 Cl N2 O8 Rh, C H2 Cl2'
_chemical_formula_sum 'C24 H26 Cl3 N2 O8 Rh'
_chemical_formula_weight 679.73
_chemical_name_systematic
;
cis-dicarbonylchloro[3,5-bis(3,4,5-trimethoxyphenyl)pyrazole]rhodium(I)
;
_space_group_IT_number 14
_symmetry_cell_setting monoclinic
_symmetry_space_group_name_Hall '-P 2yn'
_symmetry_space_group_name_H-M 'P 1 21/n 1'
_atom_sites_solution_hydrogens geom
_atom_sites_solution_primary heavy
_atom_sites_solution_secondary difmap
_audit_creation_method SHELXL-97
_cell_angle_alpha 90.00
_cell_angle_beta 94.254(3)
_cell_angle_gamma 90.00
_cell_formula_units_Z 8
_cell_length_a 14.6971(14)
_cell_length_b 14.2494(14)
_cell_length_c 27.234(2)
_cell_measurement_reflns_used 2638
_cell_measurement_temperature 100(2)
_cell_measurement_theta_max 28.26
_cell_measurement_theta_min 2.43
_cell_volume 5687.8(9)
_computing_cell_refinement 'SAINT+ v. 6.22 (Bruker AXS, 2001)'
_computing_data_collection 'SMART v. 5.611 (Bruker AXS, 2000)'
_computing_data_reduction 'SAINT+ v. 6.22 (Bruker AXS, 2001)'
_computing_molecular_graphics
;
ORTEP3 for Windows - L. J. Farrugia, 
J. Appl. Crystallogr. 1997, 30, 565.
;
_computing_structure_refinement
;
SHELX97 - Programs for Crystal Structure Analysis (Release 97-2). 
G. M. Sheldrick, Institut fur Anorganische Chemie der Universitat, 
Tammanstrasse 4, D-3400 Gottingen, Germany, 1998.
;
_computing_structure_solution 'SHELXS-97 (Sheldrick, 1998)'
_diffrn_ambient_temperature 100(2)
_diffrn_detector_area_resol_mean 8.26
_diffrn_measured_fraction_theta_full 0.994
_diffrn_measured_fraction_theta_max 0.994
_diffrn_measurement_device_type 'Bruker SMART APEX CCD system'
_diffrn_measurement_method '\w rotations with narrow frames'
_diffrn_radiation_monochromator graphite
_diffrn_radiation_source 'normal-focus sealed tube'
_diffrn_radiation_type MoK\a
_diffrn_radiation_wavelength 0.71073
_diffrn_reflns_av_R_equivalents 0.0756
_diffrn_reflns_av_sigmaI/netI 0.0781
_diffrn_reflns_limit_h_max 17
_diffrn_reflns_limit_h_min -17
_diffrn_reflns_limit_k_max 17
_diffrn_reflns_limit_k_min -17
_diffrn_reflns_limit_l_max 32
_diffrn_reflns_limit_l_min -32
_diffrn_reflns_number 33971
_diffrn_reflns_theta_full 25.25
_diffrn_reflns_theta_max 25.25
_diffrn_reflns_theta_min 1.50
_diffrn_standards_decay_% 0
_exptl_absorpt_coefficient_mu 0.930
_exptl_absorpt_correction_T_max 0.9209
_exptl_absorpt_correction_T_min 0.7508
_exptl_absorpt_correction_type multi-scan
_exptl_absorpt_process_details
;
 SADABS (Version 2.03): Area-Detector Absorption Correction. Bruker-AXS 
  within SAINT+ package, v. 6.22 (2001).
;
_exptl_crystal_colour yellow
_exptl_crystal_density_diffrn 1.588
_exptl_crystal_density_method 'not measured'
_exptl_crystal_description 'prismatic block'
_exptl_crystal_F_000 2752
_exptl_crystal_size_max 0.34
_exptl_crystal_size_mid 0.13
_exptl_crystal_size_min 0.09
_refine_diff_density_max 0.944
_refine_diff_density_min -0.620
_refine_diff_density_rms 0.099
_refine_ls_extinction_method none
_refine_ls_goodness_of_fit_ref 0.957
_refine_ls_hydrogen_treatment constr
_refine_ls_matrix_type full
_refine_ls_number_parameters 697
_refine_ls_number_reflns 10235
_refine_ls_number_restraints 0
_refine_ls_restrained_S_all 0.957
_refine_ls_R_factor_all 0.0675
_refine_ls_R_factor_gt 0.0410
_refine_ls_shift/su_max 0.002
_refine_ls_shift/su_mean 0.000
_refine_ls_structure_factor_coef Fsqd
_refine_ls_weighting_details 'calc w=1/[\s^2^(Fo^2^)+(0.0270P)^2^+0.0000P] where P=(Fo^2^+2Fc^2^)/3'
_refine_ls_weighting_scheme calc
_refine_ls_wR_factor_gt 0.0751
_refine_ls_wR_factor_ref 0.0824
_reflns_number_gt 7464
_reflns_number_total 10235
_reflns_threshold_expression >2sigma(I)
_cod_data_source_file ic0614216sup1.cif
_cod_data_source_block compound_6
_cod_depositor_comments
;
The following automatic conversions were performed:

'_symmetry_cell_setting' value 'Monoclinic' changed to 'monoclinic'
according to /home/saulius/struct/CIF-dictionaries/cif_core.dic
dictionary named 'cif_core.dic' version 2.4.2 from 2011-04-26.

Automatic conversion script
Id: cif_fix_values 1891 2012-01-12 08:04:46Z andrius 
;
_cod_database_code 4333106

loop_
_symmetry_equiv_pos_as_xyz
'x, y, z'
'-x+1/2, y+1/2, -z+1/2'
'-x, -y, -z'
'x-1/2, -y-1/2, z-1/2'

loop_
_atom_site_label
_atom_site_type_symbol
_atom_site_fract_x
_atom_site_fract_y
_atom_site_fract_z
_atom_site_U_iso_or_equiv
_atom_site_adp_type
_atom_site_occupancy
_atom_site_symmetry_multiplicity
_atom_site_calc_flag
_atom_site_refinement_flags
Rh1 Rh 0.432874(19) 0.52823(2) 0.629826(11) 0.01594(8) Uani 1 1 d .
Cl1 Cl 0.40971(6) 0.66309(7) 0.67820(4) 0.0204(2) Uani 1 1 d .
O1 O 0.27869(16) 0.37694(19) 0.76428(10) 0.0215(6) Uani 1 1 d .
O2 O 0.34096(16) 0.37726(19) 0.85964(10) 0.0241(7) Uani 1 1 d .
O3 O 0.51185(16) 0.42635(19) 0.88749(9) 0.0176(6) Uani 1 1 d .
O4 O 1.03754(16) 0.43910(19) 0.71852(9) 0.0207(6) Uani 1 1 d .
O5 O 1.07344(15) 0.47072(18) 0.62580(9) 0.0175(6) Uani 1 1 d .
O6 O 0.93977(16) 0.49768(18) 0.55490(9) 0.0183(6) Uani 1 1 d .
O7 O 0.4482(2) 0.3484(2) 0.57523(11) 0.0368(8) Uani 1 1 d .
O8 O 0.25615(19) 0.5743(2) 0.57375(12) 0.0387(8) Uani 1 1 d .
N1 N 0.55764(19) 0.4974(2) 0.66964(11) 0.0143(7) Uani 1 1 d .
N2 N 0.63674(18) 0.5010(2) 0.64675(11) 0.0134(7) Uani 1 1 d .
H2N H 0.6399 0.5153 0.6155 0.016 Uiso 1 1 calc R
C1 C 0.5820(2) 0.4709(3) 0.71635(14) 0.0141(8) Uani 1 1 d .
C2 C 0.6768(2) 0.4607(3) 0.72232(14) 0.0146(8) Uani 1 1 d .
H2 H 0.7116 0.4436 0.7518 0.017 Uiso 1 1 calc R
C3 C 0.7100(2) 0.4798(3) 0.67783(13) 0.0134(8) Uani 1 1 d .
C4 C 0.5163(2) 0.4512(2) 0.75311(14) 0.0146(8) Uani 1 1 d .
C5 C 0.4261(2) 0.4269(3) 0.73943(14) 0.0145(8) Uani 1 1 d .
H5 H 0.4051 0.4259 0.7056 0.017 Uiso 1 1 calc R
C6 C 0.3674(2) 0.4044(3) 0.77459(15) 0.0174(9) Uani 1 1 d .
C7 C 0.3972(2) 0.4048(3) 0.82428(14) 0.0165(9) Uani 1 1 d .
C8 C 0.4882(2) 0.4285(3) 0.83824(14) 0.0159(8) Uani 1 1 d .
C9 C 0.5469(2) 0.4520(3) 0.80272(14) 0.0140(8) Uani 1 1 d .
H9 H 0.6083 0.4688 0.8122 0.017 Uiso 1 1 calc R
C10 C 0.2464(3) 0.3751(3) 0.71341(16) 0.0276(10) Uani 1 1 d .
H10A H 0.2530 0.4376 0.6991 0.041 Uiso 1 1 calc R
H10B H 0.1820 0.3567 0.7105 0.041 Uiso 1 1 calc R
H10C H 0.2822 0.3298 0.6958 0.041 Uiso 1 1 calc R
C11 C 0.2791(3) 0.4476(3) 0.87333(17) 0.0352(12) Uani 1 1 d .
H11A H 0.3133 0.5028 0.8857 0.053 Uiso 1 1 calc R
H11B H 0.2424 0.4232 0.8991 0.053 Uiso 1 1 calc R
H11C H 0.2387 0.4654 0.8446 0.053 Uiso 1 1 calc R
C12 C 0.6040(2) 0.4521(3) 0.90230(14) 0.0186(9) Uani 1 1 d .
H12A H 0.6460 0.4113 0.8858 0.028 Uiso 1 1 calc R
H12B H 0.6149 0.4449 0.9380 0.028 Uiso 1 1 calc R
H12C H 0.6144 0.5175 0.8932 0.028 Uiso 1 1 calc R
C13 C 0.8040(2) 0.4784(3) 0.66283(14) 0.0137(8) Uani 1 1 d .
C14 C 0.8737(2) 0.4602(3) 0.69887(14) 0.0145(8) Uani 1 1 d .
H14 H 0.8602 0.4504 0.7321 0.017 Uiso 1 1 calc R
C15 C 0.9636(2) 0.4565(3) 0.68590(14) 0.0156(9) Uani 1 1 d .
C16 C 0.9839(2) 0.4709(3) 0.63767(14) 0.0137(8) Uani 1 1 d .
C17 C 0.9131(2) 0.4872(3) 0.60144(14) 0.0137(8) Uani 1 1 d .
C18 C 0.8232(2) 0.4916(3) 0.61424(14) 0.0151(8) Uani 1 1 d .
H18 H 0.7752 0.5037 0.5897 0.018 Uiso 1 1 calc R
C19 C 1.0219(3) 0.4306(3) 0.76938(14) 0.0226(10) Uani 1 1 d .
H19A H 0.9956 0.4891 0.7809 0.034 Uiso 1 1 calc R
H19B H 1.0799 0.4181 0.7884 0.034 Uiso 1 1 calc R
H19C H 0.9796 0.3787 0.7738 0.034 Uiso 1 1 calc R
C20 C 1.0992(3) 0.3838(3) 0.60365(15) 0.0208(9) Uani 1 1 d .
H20A H 1.0895 0.3317 0.6262 0.031 Uiso 1 1 calc R
H20B H 1.1637 0.3864 0.5970 0.031 Uiso 1 1 calc R
H20C H 1.0619 0.3741 0.5727 0.031 Uiso 1 1 calc R
C21 C 0.8697(2) 0.4962(3) 0.51545(14) 0.0189(9) Uani 1 1 d .
H21A H 0.8316 0.4403 0.5184 0.028 Uiso 1 1 calc R
H21B H 0.8977 0.4946 0.4839 0.028 Uiso 1 1 calc R
H21C H 0.8319 0.5526 0.5170 0.028 Uiso 1 1 calc R
C22 C 0.4435(3) 0.4185(3) 0.59445(15) 0.0239(10) Uani 1 1 d .
C23 C 0.3237(3) 0.5564(3) 0.59527(15) 0.0246(10) Uani 1 1 d .
Rh51 Rh 0.530017(19) 0.69714(2) 0.559832(11) 0.01615(8) Uani 1 1 d .
Cl51 Cl 0.61017(6) 0.56382(7) 0.53483(3) 0.0180(2) Uani 1 1 d .
O51 O 0.74052(17) 0.8446(2) 0.44540(10) 0.0243(7) Uani 1 1 d .
O52 O 0.91682(17) 0.80389(19) 0.44847(9) 0.0220(6) Uani 1 1 d .
O53 O 1.00491(16) 0.72688(19) 0.52757(10) 0.0230(7) Uani 1 1 d .
O54 O 0.84136(17) 0.71256(19) 0.86029(10) 0.0227(6) Uani 1 1 d .
O55 O 0.68266(17) 0.67728(18) 0.89858(9) 0.0197(6) Uani 1 1 d .
O56 O 0.52564(16) 0.67684(18) 0.84291(9) 0.0189(6) Uani 1 1 d .
O57 O 0.42862(19) 0.8650(2) 0.59241(12) 0.0371(8) Uani 1 1 d .
O58 O 0.3774(2) 0.6690(2) 0.48251(12) 0.0387(8) Uani 1 1 d .
N51 N 0.63450(19) 0.7198(2) 0.61536(11) 0.0135(7) Uani 1 1 d .
N52 N 0.61459(19) 0.7155(2) 0.66280(11) 0.0145(7) Uani 1 1 d .
H52N H 0.5590 0.7097 0.6724 0.017 Uiso 1 1 calc R
C51 C 0.7261(2) 0.7313(3) 0.61562(14) 0.0138(8) Uani 1 1 d .
C52 C 0.7621(2) 0.7325(3) 0.66469(14) 0.0153(8) Uani 1 1 d .
H52 H 0.8246 0.7398 0.6757 0.018 Uiso 1 1 calc R
C53 C 0.6908(2) 0.7212(3) 0.69390(14) 0.0160(9) Uani 1 1 d .
C54 C 0.7734(2) 0.7464(3) 0.57094(14) 0.0148(8) Uani 1 1 d .
C55 C 0.7290(3) 0.7867(3) 0.52907(14) 0.0173(9) Uani 1 1 d .
H55 H 0.6660 0.8018 0.5286 0.021 Uiso 1 1 calc R
C56 C 0.7769(2) 0.8049(3) 0.48799(14) 0.0183(9) Uani 1 1 d .
C57 C 0.8700(3) 0.7846(3) 0.48875(14) 0.0183(9) Uani 1 1 d .
C58 C 0.9142(2) 0.7441(3) 0.53087(14) 0.0173(9) Uani 1 1 d .
C59 C 0.8660(2) 0.7247(3) 0.57161(14) 0.0161(9) Uani 1 1 d .
H59 H 0.8961 0.6966 0.6000 0.019 Uiso 1 1 calc R
C60 C 0.6479(3) 0.8744(3) 0.44405(16) 0.0290(11) Uani 1 1 d .
H60A H 0.6089 0.8206 0.4503 0.044 Uiso 1 1 calc R
H60B H 0.6297 0.9007 0.4115 0.044 Uiso 1 1 calc R
H60C H 0.6413 0.9223 0.4693 0.044 Uiso 1 1 calc R
C61 C 0.9670(3) 0.8897(3) 0.45336(16) 0.0301(11) Uani 1 1 d .
H61A H 0.9246 0.9422 0.4559 0.045 Uiso 1 1 calc R
H61B H 1.0020 0.8985 0.4244 0.045 Uiso 1 1 calc R
H61C H 1.0089 0.8872 0.4831 0.045 Uiso 1 1 calc R
C62 C 1.0581(2) 0.7029(3) 0.57201(15) 0.0239(10) Uani 1 1 d .
H62A H 1.0488 0.7501 0.5973 0.036 Uiso 1 1 calc R
H62B H 1.1228 0.7008 0.5656 0.036 Uiso 1 1 calc R
H62C H 1.0391 0.6412 0.5835 0.036 Uiso 1 1 calc R
C63 C 0.6868(2) 0.7139(3) 0.74718(14) 0.0153(8) Uani 1 1 d .
C64 C 0.7676(2) 0.7190(3) 0.77737(14) 0.0173(9) Uani 1 1 d .
H64 H 0.8240 0.7291 0.7632 0.021 Uiso 1 1 calc R
C65 C 0.7661(2) 0.7095(3) 0.82778(14) 0.0165(9) Uani 1 1 d .
C66 C 0.6836(3) 0.6955(3) 0.84870(14) 0.0177(9) Uani 1 1 d .
C67 C 0.6023(2) 0.6915(3) 0.81871(14) 0.0157(8) Uani 1 1 d .
C68 C 0.6040(2) 0.7011(3) 0.76829(14) 0.0157(8) Uani 1 1 d .
H68 H 0.5486 0.6989 0.7479 0.019 Uiso 1 1 calc R
C69 C 0.9281(3) 0.7175(3) 0.84008(16) 0.0283(11) Uani 1 1 d .
H69A H 0.9347 0.6643 0.8178 0.042 Uiso 1 1 calc R
H69B H 0.9766 0.7151 0.8668 0.042 Uiso 1 1 calc R
H69C H 0.9326 0.7763 0.8218 0.042 Uiso 1 1 calc R
C70 C 0.6617(3) 0.7578(3) 0.92775(15) 0.0259(10) Uani 1 1 d .
H70A H 0.7092 0.8055 0.9254 0.039 Uiso 1 1 calc R
H70B H 0.6591 0.7388 0.9622 0.039 Uiso 1 1 calc R
H70C H 0.6026 0.7838 0.9155 0.039 Uiso 1 1 calc R
C71 C 0.4404(2) 0.6725(3) 0.81385(15) 0.0215(9) Uani 1 1 d .
H71A H 0.4312 0.7308 0.7950 0.032 Uiso 1 1 calc R
H71B H 0.3906 0.6645 0.8355 0.032 Uiso 1 1 calc R
H71C H 0.4410 0.6193 0.7911 0.032 Uiso 1 1 calc R
C72 C 0.4679(3) 0.8013(3) 0.58061(15) 0.0231(9) Uani 1 1 d .
C73 C 0.4369(3) 0.6780(3) 0.51164(16) 0.0234(10) Uani 1 1 d .
Cl91 Cl 1.02636(8) 0.68279(8) 0.71368(5) 0.0373(3) Uani 1 1 d .
Cl92 Cl 1.19845(9) 0.62042(10) 0.76357(5) 0.0507(4) Uani 1 1 d .
Cl93 Cl 0.84997(8) 0.46872(8) 0.85684(5) 0.0408(3) Uani 1 1 d .
Cl94 Cl 0.93021(8) 0.54208(10) 0.95049(5) 0.0470(3) Uani 1 1 d .
C91 C 1.1417(3) 0.6505(3) 0.70697(17) 0.0341(11) Uani 1 1 d .
H91A H 1.1431 0.5965 0.6842 0.041 Uiso 1 1 calc R
H91B H 1.1738 0.7036 0.6924 0.041 Uiso 1 1 calc R
C92 C 0.8292(3) 0.5136(3) 0.91514(16) 0.0280(10) Uani 1 1 d .
H92A H 0.7908 0.5705 0.9109 0.034 Uiso 1 1 calc R
H92B H 0.7949 0.4665 0.9331 0.034 Uiso 1 1 calc R

loop_
_atom_site_aniso_label
_atom_site_aniso_U_11
_atom_site_aniso_U_22
_atom_site_aniso_U_33
_atom_site_aniso_U_23
_atom_site_aniso_U_13
_atom_site_aniso_U_12
Rh1 0.01169(15) 0.01940(18) 0.01649(17) 0.00040(14) -0.00056(12) 0.00014(13)
Cl1 0.0155(5) 0.0232(6) 0.0228(6) -0.0033(4) 0.0038(4) 0.0007(4)
O1 0.0104(13) 0.0258(17) 0.0283(17) 0.0015(13) 0.0018(12) -0.0041(12)
O2 0.0156(14) 0.0281(17) 0.0298(17) 0.0086(14) 0.0102(12) -0.0018(12)
O3 0.0145(13) 0.0246(16) 0.0140(15) 0.0012(12) 0.0031(11) -0.0016(12)
O4 0.0147(13) 0.0319(17) 0.0153(15) 0.0003(13) -0.0016(11) 0.0028(12)
O5 0.0090(12) 0.0188(15) 0.0252(16) -0.0037(12) 0.0051(11) 0.0011(11)
O6 0.0138(13) 0.0262(16) 0.0150(15) 0.0014(12) 0.0022(11) -0.0003(11)
O7 0.060(2) 0.0236(19) 0.0257(19) -0.0050(15) -0.0028(16) 0.0049(16)
O8 0.0227(17) 0.048(2) 0.042(2) -0.0033(17) -0.0166(15) 0.0066(15)
N1 0.0127(16) 0.0145(18) 0.0161(18) 0.0027(14) 0.0035(13) -0.0008(13)
N2 0.0097(15) 0.0196(18) 0.0113(17) 0.0022(14) 0.0027(12) 0.0029(13)
C1 0.0157(19) 0.0090(19) 0.018(2) -0.0006(17) 0.0007(15) -0.0015(16)
C2 0.0153(19) 0.014(2) 0.014(2) -0.0018(17) -0.0004(15) 0.0021(16)
C3 0.0147(19) 0.011(2) 0.015(2) -0.0023(17) -0.0002(15) 0.0002(16)
C4 0.0154(19) 0.008(2) 0.021(2) -0.0005(17) 0.0023(16) 0.0047(15)
C5 0.0132(19) 0.013(2) 0.017(2) -0.0009(17) -0.0006(15) 0.0010(16)
C6 0.0119(19) 0.012(2) 0.029(2) 0.0011(18) 0.0029(17) 0.0020(16)
C7 0.0163(19) 0.015(2) 0.019(2) 0.0041(18) 0.0048(16) 0.0029(16)
C8 0.021(2) 0.008(2) 0.019(2) 0.0004(17) 0.0009(16) 0.0017(16)
C9 0.0122(18) 0.013(2) 0.017(2) 0.0011(17) 0.0042(15) -0.0001(15)
C10 0.015(2) 0.036(3) 0.030(3) 0.000(2) -0.0033(18) -0.0021(19)
C11 0.028(2) 0.048(3) 0.031(3) 0.001(2) 0.015(2) 0.004(2)
C12 0.022(2) 0.017(2) 0.016(2) 0.0020(17) -0.0005(16) -0.0017(17)
C13 0.0130(18) 0.0076(19) 0.021(2) -0.0016(17) 0.0035(16) -0.0007(15)
C14 0.0145(19) 0.017(2) 0.012(2) -0.0013(17) 0.0025(15) -0.0006(16)
C15 0.0137(19) 0.011(2) 0.021(2) -0.0031(17) -0.0019(16) 0.0000(16)
C16 0.0113(18) 0.013(2) 0.018(2) -0.0032(17) 0.0048(15) -0.0018(16)
C17 0.0160(19) 0.011(2) 0.015(2) -0.0037(16) 0.0017(15) -0.0021(16)
C18 0.0129(18) 0.015(2) 0.018(2) -0.0010(17) 0.0015(15) -0.0003(16)
C19 0.019(2) 0.032(3) 0.016(2) 0.0016(19) -0.0028(17) -0.0011(19)
C20 0.018(2) 0.019(2) 0.027(2) -0.0017(19) 0.0082(17) 0.0042(17)
C21 0.017(2) 0.025(2) 0.015(2) 0.0019(18) 0.0020(16) -0.0030(17)
C22 0.021(2) 0.030(3) 0.020(2) 0.007(2) -0.0026(17) 0.0034(19)
C23 0.025(2) 0.023(2) 0.025(3) 0.000(2) 0.0027(19) -0.0023(19)
Rh51 0.01237(15) 0.01925(18) 0.01671(17) 0.00015(14) 0.00042(12) 0.00094(13)
Cl51 0.0181(5) 0.0197(5) 0.0160(5) -0.0004(4) -0.0004(4) 0.0015(4)
O51 0.0241(15) 0.0306(18) 0.0180(16) 0.0048(13) 0.0004(12) -0.0012(13)
O52 0.0267(15) 0.0204(16) 0.0200(16) -0.0036(13) 0.0098(12) -0.0049(13)
O53 0.0162(14) 0.0253(17) 0.0289(17) 0.0035(13) 0.0102(12) 0.0048(12)
O54 0.0214(14) 0.0273(17) 0.0186(16) 0.0018(13) -0.0037(12) -0.0063(13)
O55 0.0287(15) 0.0157(15) 0.0147(15) -0.0009(12) 0.0017(12) 0.0024(12)
O56 0.0191(14) 0.0235(16) 0.0146(15) -0.0007(12) 0.0045(11) -0.0010(12)
O57 0.0287(17) 0.0280(19) 0.055(2) -0.0045(16) 0.0074(15) 0.0107(15)
O58 0.0281(17) 0.038(2) 0.048(2) -0.0058(17) -0.0153(16) 0.0029(15)
N51 0.0151(16) 0.0157(18) 0.0103(17) -0.0018(14) 0.0047(13) 0.0007(13)
N52 0.0118(15) 0.0187(19) 0.0139(18) -0.0032(14) 0.0067(13) -0.0017(13)
C51 0.0138(19) 0.0092(19) 0.019(2) -0.0022(17) 0.0019(16) 0.0006(15)
C52 0.0150(19) 0.014(2) 0.017(2) -0.0009(17) -0.0007(16) -0.0011(16)
C53 0.017(2) 0.008(2) 0.023(2) -0.0022(17) 0.0021(17) -0.0009(15)
C54 0.0159(19) 0.0066(19) 0.023(2) -0.0015(17) 0.0043(16) -0.0007(15)
C55 0.019(2) 0.013(2) 0.019(2) -0.0019(17) 0.0025(17) 0.0021(16)
C56 0.020(2) 0.014(2) 0.020(2) 0.0014(18) -0.0007(17) -0.0029(17)
C57 0.026(2) 0.012(2) 0.017(2) -0.0023(17) 0.0053(17) -0.0049(17)
C58 0.020(2) 0.008(2) 0.024(2) -0.0054(17) 0.0069(17) 0.0002(16)
C59 0.0148(19) 0.013(2) 0.021(2) -0.0038(17) 0.0018(16) -0.0037(16)
C60 0.025(2) 0.036(3) 0.025(3) 0.003(2) -0.0029(19) 0.000(2)
C61 0.039(3) 0.022(2) 0.032(3) -0.003(2) 0.018(2) -0.012(2)
C62 0.015(2) 0.020(2) 0.036(3) 0.001(2) 0.0020(18) 0.0010(18)
C63 0.0163(19) 0.010(2) 0.020(2) -0.0025(17) 0.0007(16) -0.0001(16)
C64 0.018(2) 0.013(2) 0.021(2) -0.0013(17) 0.0037(17) -0.0008(16)
C65 0.017(2) 0.012(2) 0.021(2) -0.0019(17) -0.0009(16) -0.0023(16)
C66 0.026(2) 0.013(2) 0.014(2) -0.0004(17) 0.0010(17) 0.0022(17)
C67 0.019(2) 0.013(2) 0.016(2) -0.0007(17) 0.0076(16) 0.0006(16)
C68 0.0182(19) 0.013(2) 0.016(2) -0.0016(17) -0.0002(16) 0.0005(16)
C69 0.020(2) 0.034(3) 0.030(3) 0.007(2) -0.0040(18) -0.005(2)
C70 0.039(3) 0.020(2) 0.019(2) -0.0050(19) 0.0033(19) 0.004(2)
C71 0.018(2) 0.022(2) 0.025(2) 0.0037(19) 0.0002(17) 0.0016(17)
C72 0.018(2) 0.027(3) 0.024(2) 0.004(2) 0.0011(18) -0.003(2)
C73 0.018(2) 0.025(2) 0.028(3) 0.002(2) 0.0046(19) 0.0009(18)
Cl91 0.0388(7) 0.0233(6) 0.0505(8) 0.0002(6) 0.0082(6) -0.0012(5)
Cl92 0.0547(8) 0.0426(8) 0.0519(9) 0.0073(7) -0.0156(7) -0.0113(6)
Cl93 0.0478(7) 0.0290(7) 0.0461(8) -0.0025(6) 0.0082(6) -0.0025(6)
Cl94 0.0307(6) 0.0608(9) 0.0473(8) 0.0122(7) -0.0110(5) -0.0091(6)
C91 0.037(3) 0.022(3) 0.043(3) -0.001(2) 0.005(2) 0.000(2)
C92 0.019(2) 0.031(3) 0.033(3) 0.009(2) 0.0005(18) 0.0007(19)

loop_
_atom_type_symbol
_atom_type_description
_atom_type_scat_dispersion_real
_atom_type_scat_dispersion_imag
_atom_type_scat_source
C C 0.0033 0.0016 'International Tables Vol C Tables 4.2.6.8 and 6.1.1.4'
H H 0.0000 0.0000 'International Tables Vol C Tables 4.2.6.8 and 6.1.1.4'
N N 0.0061 0.0033 'International Tables Vol C Tables 4.2.6.8 and 6.1.1.4'
O O 0.0106 0.0060 'International Tables Vol C Tables 4.2.6.8 and 6.1.1.4'
Rh Rh -1.1178 0.9187 'International Tables Vol C Tables 4.2.6.8 and 6.1.1.4'
Cl Cl 0.1484 0.1585 'International Tables Vol C Tables 4.2.6.8 and 6.1.1.4'

loop_
_geom_angle_atom_site_label_1
_geom_angle_atom_site_label_2
_geom_angle_atom_site_label_3
_geom_angle
C23 Rh1 C22 91.25(18)
C23 Rh1 N1 179.42(16)
C22 Rh1 N1 89.32(14)
C23 Rh1 Cl1 87.24(13)
C22 Rh1 Cl1 175.47(13)
N1 Rh1 Cl1 92.20(9)
C6 O1 C10 116.5(3)
C7 O2 C11 114.4(3)
C8 O3 C12 116.0(3)
C15 O4 C19 117.9(3)
C16 O5 C20 112.7(3)
C17 O6 C21 117.1(3)
C1 N1 N2 105.5(3)
C1 N1 Rh1 134.7(2)
N2 N1 Rh1 119.8(2)
C3 N2 N1 111.9(3)
C3 N2 H2N 124.1
N1 N2 H2N 124.1
N1 C1 C2 109.3(3)
N1 C1 C4 123.7(3)
C2 C1 C4 126.9(3)
C3 C2 C1 107.1(3)
C3 C2 H2 126.4
C1 C2 H2 126.4
N2 C3 C2 106.2(3)
N2 C3 C13 123.4(3)
C2 C3 C13 130.4(3)
C9 C4 C5 119.6(3)
C9 C4 C1 118.6(3)
C5 C4 C1 121.7(3)
C6 C5 C4 120.4(4)
C6 C5 H5 119.8
C4 C5 H5 119.8
O1 C6 C5 124.1(4)
O1 C6 C7 115.3(3)
C5 C6 C7 120.5(3)
O2 C7 C6 121.2(3)
O2 C7 C8 119.4(3)
C6 C7 C8 119.3(3)
O3 C8 C9 124.6(3)
O3 C8 C7 115.4(3)
C9 C8 C7 120.0(4)
C8 C9 C4 120.2(3)
C8 C9 H9 119.9
C4 C9 H9 119.9
O1 C10 H10A 109.5
O1 C10 H10B 109.5
H10A C10 H10B 109.5
O1 C10 H10C 109.5
H10A C10 H10C 109.5
H10B C10 H10C 109.5
O2 C11 H11A 109.5
O2 C11 H11B 109.5
H11A C11 H11B 109.5
O2 C11 H11C 109.5
H11A C11 H11C 109.5
H11B C11 H11C 109.5
O3 C12 H12A 109.5
O3 C12 H12B 109.5
H12A C12 H12B 109.5
O3 C12 H12C 109.5
H12A C12 H12C 109.5
H12B C12 H12C 109.5
C18 C13 C14 120.5(3)
C18 C13 C3 121.7(3)
C14 C13 C3 117.7(3)
C13 C14 C15 119.4(3)
C13 C14 H14 120.3
C15 C14 H14 120.3
O4 C15 C16 115.2(3)
O4 C15 C14 124.2(3)
C16 C15 C14 120.6(3)
O5 C16 C15 119.9(3)
O5 C16 C17 120.5(3)
C15 C16 C17 119.6(3)
O6 C17 C18 124.9(3)
O6 C17 C16 115.1(3)
C18 C17 C16 120.0(3)
C13 C18 C17 119.8(3)
C13 C18 H18 120.1
C17 C18 H18 120.1
O4 C19 H19A 109.5
O4 C19 H19B 109.5
H19A C19 H19B 109.5
O4 C19 H19C 109.5
H19A C19 H19C 109.5
H19B C19 H19C 109.5
O5 C20 H20A 109.5
O5 C20 H20B 109.5
H20A C20 H20B 109.5
O5 C20 H20C 109.5
H20A C20 H20C 109.5
H20B C20 H20C 109.5
O6 C21 H21A 109.5
O6 C21 H21B 109.5
H21A C21 H21B 109.5
O6 C21 H21C 109.5
H21A C21 H21C 109.5
H21B C21 H21C 109.5
O7 C22 Rh1 175.7(4)
O8 C23 Rh1 179.7(4)
C73 Rh51 C72 88.81(17)
C73 Rh51 N51 179.10(15)
C72 Rh51 N51 90.42(15)
C73 Rh51 Cl51 92.06(13)
C72 Rh51 Cl51 178.97(13)
N51 Rh51 Cl51 88.72(8)
C56 O51 C60 117.3(3)
C57 O52 C61 112.6(3)
C58 O53 C62 117.5(3)
C65 O54 C69 117.1(3)
C66 O55 C70 114.2(3)
C67 O56 C71 117.4(3)
N52 N51 C51 106.7(3)
N52 N51 Rh51 119.0(2)
C51 N51 Rh51 134.1(2)
N51 N52 C53 111.6(3)
N51 N52 H52N 124.2
C53 N52 H52N 124.2
N51 C51 C52 108.1(3)
N51 C51 C54 123.1(3)
C52 C51 C54 128.6(3)
C53 C52 C51 107.5(3)
C53 C52 H52 126.2
C51 C52 H52 126.2
N52 C53 C52 106.0(3)
N52 C53 C63 121.6(3)
C52 C53 C63 132.3(3)
C59 C54 C55 119.9(4)
C59 C54 C51 118.7(3)
C55 C54 C51 121.3(3)
C56 C55 C54 120.1(3)
C56 C55 H55 120.0
C54 C55 H55 120.0
O51 C56 C55 124.9(3)
O51 C56 C57 114.8(3)
C55 C56 C57 120.2(4)
O52 C57 C56 119.9(3)
O52 C57 C58 120.7(3)
C56 C57 C58 119.5(3)
O53 C58 C59 125.2(4)
O53 C58 C57 114.6(3)
C59 C58 C57 120.3(3)
C58 C59 C54 120.1(4)
C58 C59 H59 120.0
C54 C59 H59 120.0
O51 C60 H60A 109.5
O51 C60 H60B 109.5
H60A C60 H60B 109.5
O51 C60 H60C 109.5
H60A C60 H60C 109.5
H60B C60 H60C 109.5
O52 C61 H61A 109.5
O52 C61 H61B 109.5
H61A C61 H61B 109.5
O52 C61 H61C 109.5
H61A C61 H61C 109.5
H61B C61 H61C 109.5
O53 C62 H62A 109.5
O53 C62 H62B 109.5
H62A C62 H62B 109.5
O53 C62 H62C 109.5
H62A C62 H62C 109.5
H62B C62 H62C 109.5
C64 C63 C68 119.6(3)
C64 C63 C53 119.1(3)
C68 C63 C53 121.2(3)
C65 C64 C63 120.3(3)
C65 C64 H64 119.8
C63 C64 H64 119.8
O54 C65 C64 124.7(3)
O54 C65 C66 115.3(3)
C64 C65 C66 120.0(3)
O55 C66 C65 120.0(3)
O55 C66 C67 119.8(3)
C65 C66 C67 120.0(3)
O56 C67 C68 124.8(3)
O56 C67 C66 115.2(3)
C68 C67 C66 120.0(3)
C67 C68 C63 120.1(3)
C67 C68 H68 119.9
C63 C68 H68 119.9
O54 C69 H69A 109.5
O54 C69 H69B 109.5
H69A C69 H69B 109.5
O54 C69 H69C 109.5
H69A C69 H69C 109.5
H69B C69 H69C 109.5
O55 C70 H70A 109.5
O55 C70 H70B 109.5
H70A C70 H70B 109.5
O55 C70 H70C 109.5
H70A C70 H70C 109.5
H70B C70 H70C 109.5
O56 C71 H71A 109.5
O56 C71 H71B 109.5
H71A C71 H71B 109.5
O56 C71 H71C 109.5
H71A C71 H71C 109.5
H71B C71 H71C 109.5
O57 C72 Rh51 178.5(4)
O58 C73 Rh51 177.4(4)
Cl92 C91 Cl91 111.6(3)
Cl92 C91 H91A 109.3
Cl91 C91 H91A 109.3
Cl92 C91 H91B 109.3
Cl91 C91 H91B 109.3
H91A C91 H91B 108.0
Cl94 C92 Cl93 112.5(2)
Cl94 C92 H92A 109.1
Cl93 C92 H92A 109.1
Cl94 C92 H92B 109.1
Cl93 C92 H92B 109.1
H92A C92 H92B 107.8

loop_
_geom_bond_atom_site_label_1
_geom_bond_atom_site_label_2
_geom_bond_distance
Rh1 C23 1.843(4)
Rh1 C22 1.849(5)
Rh1 N1 2.106(3)
Rh1 Cl1 2.3687(10)
O1 C6 1.370(4)
O1 C10 1.431(5)
O2 C7 1.373(4)
O2 C11 1.422(5)
O3 C8 1.361(4)
O3 C12 1.432(4)
O4 C15 1.374(4)
O4 C19 1.426(4)
O5 C16 1.378(4)
O5 C20 1.441(4)
O6 C17 1.362(4)
O6 C21 1.432(4)
O7 C22 1.133(5)
O8 C23 1.144(4)
N1 C1 1.349(5)
N1 N2 1.360(4)
N2 C3 1.353(4)
N2 H2N 0.8800
C1 C2 1.399(5)
C1 C4 1.469(5)
C2 C3 1.367(5)
C2 H2 0.9500
C3 C13 1.470(5)
C4 C9 1.392(5)
C4 C5 1.393(5)
C5 C6 1.374(5)
C5 H5 0.9500
C6 C7 1.391(5)
C7 C8 1.404(5)
C8 C9 1.384(5)
C9 H9 0.9500
C10 H10A 0.9800
C10 H10B 0.9800
C10 H10C 0.9800
C11 H11A 0.9800
C11 H11B 0.9800
C11 H11C 0.9800
C12 H12A 0.9800
C12 H12B 0.9800
C12 H12C 0.9800
C13 C18 1.386(5)
C13 C14 1.389(5)
C14 C15 1.394(5)
C14 H14 0.9500
C15 C16 1.384(5)
C16 C17 1.399(5)
C17 C18 1.392(5)
C18 H18 0.9500
C19 H19A 0.9800
C19 H19B 0.9800
C19 H19C 0.9800
C20 H20A 0.9800
C20 H20B 0.9800
C20 H20C 0.9800
C21 H21A 0.9800
C21 H21B 0.9800
C21 H21C 0.9800
Rh51 C73 1.845(4)
Rh51 C72 1.853(5)
Rh51 N51 2.099(3)
Rh51 Cl51 2.3621(10)
O51 C56 1.363(4)
O51 C60 1.424(4)
O52 C57 1.366(4)
O52 C61 1.429(5)
O53 C58 1.365(4)
O53 C62 1.433(5)
O54 C65 1.365(4)
O54 C69 1.427(5)
O55 C66 1.384(4)
O55 C70 1.442(5)
O56 C67 1.363(4)
O56 C71 1.433(4)
O57 C72 1.134(5)
O58 C73 1.143(5)
N51 N52 1.347(4)
N51 C51 1.356(4)
N52 C53 1.356(4)
N52 H52N 0.8800
C51 C52 1.400(5)
C51 C54 1.461(5)
C52 C53 1.372(5)
C52 H52 0.9500
C53 C63 1.460(5)
C54 C59 1.394(5)
C54 C55 1.395(5)
C55 C56 1.390(5)
C55 H55 0.9500
C56 C57 1.397(5)
C57 C58 1.401(5)
C58 C59 1.388(5)
C59 H59 0.9500
C60 H60A 0.9800
C60 H60B 0.9800
C60 H60C 0.9800
C61 H61A 0.9800
C61 H61B 0.9800
C61 H61C 0.9800
C62 H62A 0.9800
C62 H62B 0.9800
C62 H62C 0.9800
C63 C64 1.395(5)
C63 C68 1.397(5)
C64 C65 1.381(5)
C64 H64 0.9500
C65 C66 1.393(5)
C66 C67 1.397(5)
C67 C68 1.382(5)
C68 H68 0.9500
C69 H69A 0.9800
C69 H69B 0.9800
C69 H69C 0.9800
C70 H70A 0.9800
C70 H70B 0.9800
C70 H70C 0.9800
C71 H71A 0.9800
C71 H71B 0.9800
C71 H71C 0.9800
Cl91 C91 1.778(4)
Cl92 C91 1.751(5)
Cl93 C92 1.759(5)
Cl94 C92 1.755(4)
C91 H91A 0.9900
C91 H91B 0.9900
C92 H92A 0.9900
C92 H92B 0.9900

loop_
_geom_hbond_atom_site_label_D
_geom_hbond_atom_site_label_H
_geom_hbond_atom_site_label_A
_geom_hbond_distance_DH
_geom_hbond_distance_HA
_geom_hbond_distance_DA
_geom_hbond_angle_DHA
N2 H2N Cl51 0.88 2.31 3.173(3) 165.5
N52 H52N Cl1 0.88 2.31 3.160(3) 162.8
